data_4128048
loop_
_publ_author_name
'Yen-Pon, Exp\'edite'
'Champagne, Pier Alexandre'
'Plougastel, Lucie'
'Gabillet, Sandra'
'Thu\'ery, Pierre'
'Johnson, Mizuki'
'Muller, Gilles'
'Pieters, Gr\'egory'
'Taran, Fr\'ed\'eric'
'Houk, K. N.'
'Audisio, Davide'

_publ_section_title
;
 Sydnone-Based Approach to Heterohelicenes through
 1,3-Dipolar-Cycloadditions.
;
_journal_issue 4
_journal_name_full 'Journal of the American Chemical Society'
_journal_page_first 1435
_journal_page_last 1440
_journal_paper_doi 10.1021/jacs.8b11465
_journal_volume 141
_journal_year 2019
_chemical_formula_sum 'C27 H16 N2'
_chemical_formula_weight 368.42
_space_group_crystal_system orthorhombic
_space_group_IT_number 61
_space_group_name_Hall '-P 2ac 2ab'
_space_group_name_H-M_alt 'P b c a'
_symmetry_space_group_name_Hall '-P 2ac 2ab'
_symmetry_space_group_name_H-M 'P b c a'
_atom_sites_solution_hydrogens geom
_audit_creation_method SHELXL-2014
_cell_angle_alpha 90
_cell_angle_beta 90
_cell_angle_gamma 90
_cell_formula_units_Z 8
_cell_length_a 14.8961(4)
_cell_length_b 12.6957(5)
_cell_length_c 18.6653(8)
_cell_measurement_reflns_used 65950
_cell_measurement_temperature 150(2)
_cell_measurement_theta_max 25.68
_cell_measurement_theta_min 3.04
_cell_volume 3529.9(2)
_computing_cell_refinement 'HKL2000 (Otwinowski & Minor, 1997)'
_computing_data_collection 'COLLECT (Nonius, 1998)'
_computing_data_reduction 'HKL2000 (Otwinowski & Minor, 1997)'
_computing_molecular_graphics 'SHELXTL (Sheldrick, 2008)'
_computing_publication_material 'SHELXTL (Sheldrick, 2008); PLATON (Spek, 2003)'
_computing_structure_refinement 'SHELXL (Sheldrick, 2015)'
_computing_structure_solution 'SHELXT (Sheldrick, 2015)'
_diffrn_ambient_temperature 150(2)
_diffrn_measured_fraction_theta_full 0.996
_diffrn_measured_fraction_theta_max 0.996
_diffrn_measurement_device_type 'Nonius Kappa-CCD area-detector diffractometer'
_diffrn_measurement_method 'two \f and two \w scans with 2\% steps (270 frames)'
_diffrn_radiation_monochromator graphite
_diffrn_radiation_source 'fine-focus sealed tube'
_diffrn_radiation_type MoK\a
_diffrn_radiation_wavelength 0.71073
_diffrn_reflns_av_R_equivalents 0.0200
_diffrn_reflns_av_unetI/netI 0.0287
_diffrn_reflns_Laue_measured_fraction_full 0.996
_diffrn_reflns_Laue_measured_fraction_max 0.996
_diffrn_reflns_limit_h_max 18
_diffrn_reflns_limit_h_min -18
_diffrn_reflns_limit_k_max 15
_diffrn_reflns_limit_k_min -15
_diffrn_reflns_limit_l_max 22
_diffrn_reflns_limit_l_min -22
_diffrn_reflns_number 65950
_diffrn_reflns_point_group_measured_fraction_full 0.996
_diffrn_reflns_point_group_measured_fraction_max 0.996
_diffrn_reflns_theta_full 25.242
_diffrn_reflns_theta_max 25.680
_diffrn_reflns_theta_min 3.035
_diffrn_standards_decay_% 0
_diffrn_standards_interval_time 0
_diffrn_standards_number 0
_exptl_absorpt_coefficient_mu 0.082
_exptl_absorpt_correction_type none
_exptl_crystal_colour 'translucent light orange'
_exptl_crystal_density_diffrn 1.386
_exptl_crystal_description platelet
_exptl_crystal_F_000 1536
_exptl_crystal_size_max 0.24
_exptl_crystal_size_mid 0.18
_exptl_crystal_size_min 0.13
_refine_diff_density_max 0.134
_refine_diff_density_min -0.171
_refine_diff_density_rms 0.034
_refine_ls_extinction_method none
_refine_ls_goodness_of_fit_ref 1.118
_refine_ls_hydrogen_treatment constr
_refine_ls_matrix_type full
_refine_ls_number_parameters 262
_refine_ls_number_reflns 3340
_refine_ls_number_restraints 0
_refine_ls_restrained_S_all 1.118
_refine_ls_R_factor_all 0.0568
_refine_ls_R_factor_gt 0.0431
_refine_ls_shift/su_max 0.000
_refine_ls_shift/su_mean 0.000
_refine_ls_structure_factor_coef Fsqd
_refine_ls_weighting_details 'w=1/[\s^2^(Fo^2^)+(0.0501P)^2^+0.5476P] where P=(Fo^2^+2Fc^2^)/3'
_refine_ls_weighting_scheme calc
_refine_ls_wR_factor_gt 0.0978
_refine_ls_wR_factor_ref 0.1029
_reflns_Friedel_coverage 0.000
_reflns_number_gt 2821
_reflns_number_total 3340
_reflns_threshold_expression 'I > 2\s(I)'
_cod_data_source_file ja8b11465_si_002.cif
_cod_data_source_block 10a
_cod_database_code 4128048
_shelx_space_group_comment
;
The symmetry employed for this shelxl refinement is uniquely defined
by the following loop, which should always be used as a source of
symmetry information in preference to the above space-group names.
They are only intended as comments.
;
_shelxl_version_number 2014-3

loop_
_space_group_symop_operation_xyz
'x, y, z'
'-x+1/2, -y, z+1/2'
'-x, y+1/2, -z+1/2'
'x+1/2, -y+1/2, -z'
'-x, -y, -z'
'x-1/2, y, -z-1/2'
'x, -y-1/2, z-1/2'
'-x-1/2, y-1/2, z'

loop_
_atom_site_label
_atom_site_type_symbol
_atom_site_fract_x
_atom_site_fract_y
_atom_site_fract_z
_atom_site_U_iso_or_equiv
_atom_site_adp_type
_atom_site_occupancy
_atom_site_site_symmetry_order
_atom_site_calc_flag
_atom_site_refinement_flags_posn
_atom_site_refinement_flags_adp
_atom_site_refinement_flags_occupancy
_atom_site_disorder_assembly
_atom_site_disorder_group
N1 N 0.61705(9) 0.39371(10) 0.09503(7) 0.0432(3) Uani 1 1 d . . . . .
N2A N 0.68213(9) 0.34534(11) 0.13394(7) 0.0383(3) Uani 0.5 1 d . . P A 1
C2A C 0.56130(9) 0.43415(10) 0.14615(7) 0.0371(3) Uani 0.5 1 d . . P A 1
N2B N 0.56130(9) 0.43415(10) 0.14615(7) 0.0371(3) Uani 0.5 1 d . . P A 2
C2B C 0.68213(9) 0.34534(11) 0.13394(7) 0.0383(3) Uani 0.5 1 d . . P A 2
C3 C 0.58695(9) 0.40836(11) 0.21647(8) 0.0310(3) Uani 1 1 d . . . . .
C4 C 0.67164(9) 0.35804(11) 0.20839(7) 0.0322(3) Uani 1 1 d . . . . .
C5 C 0.74560(9) 0.32492(11) 0.25280(8) 0.0315(3) Uani 1 1 d . . . . .
C6 C 0.80886(9) 0.25528(11) 0.22240(8) 0.0357(3) Uani 1 1 d . . . . .
C7 C 0.80776(11) 0.23482(13) 0.14681(9) 0.0424(4) Uani 1 1 d . . . . .
H7 H 0.8497 0.1864 0.1271 0.051 Uiso 1 1 calc R U . . .
C8 C 0.74850(11) 0.28292(13) 0.10316(8) 0.0437(4) Uani 1 1 d . . . . .
H8 H 0.7520 0.2744 0.0527 0.052 Uiso 1 1 calc R U . A 1
C9 C 0.76180(9) 0.36292(11) 0.32461(7) 0.0300(3) Uani 1 1 d . . . . .
C10 C 0.82573(9) 0.31066(11) 0.36838(8) 0.0332(3) Uani 1 1 d . . . . .
C11 C 0.88091(10) 0.23072(12) 0.33750(9) 0.0385(4) Uani 1 1 d . . . . .
H11 H 0.9217 0.1928 0.3669 0.046 Uiso 1 1 calc R U . . .
C12 C 0.87567(10) 0.20858(11) 0.26691(9) 0.0398(4) Uani 1 1 d . . . . .
H12 H 0.9175 0.1608 0.2464 0.048 Uiso 1 1 calc R U . . .
C13 C 0.72110(9) 0.45582(11) 0.35167(8) 0.0312(3) Uani 1 1 d . . . . .
H13 H 0.6818 0.4952 0.3218 0.037 Uiso 1 1 calc R U . . .
C14 C 0.73753(9) 0.48971(12) 0.42004(8) 0.0356(3) Uani 1 1 d . . . . .
H14 H 0.7107 0.5530 0.4367 0.043 Uiso 1 1 calc R U . . .
C15 C 0.79359(10) 0.43171(13) 0.46560(8) 0.0396(4) Uani 1 1 d . . . . .
H15 H 0.8013 0.4527 0.5141 0.048 Uiso 1 1 calc R U . . .
C16 C 0.83729(9) 0.34455(12) 0.43996(8) 0.0378(4) Uani 1 1 d . . . . .
H16 H 0.8761 0.3062 0.4708 0.045 Uiso 1 1 calc R U . . .
C17 C 0.52334(9) 0.43169(11) 0.27287(8) 0.0314(3) Uani 1 1 d . . . . .
C18 C 0.45255(9) 0.50146(11) 0.25617(8) 0.0354(3) Uani 1 1 d . . . . .
C19 C 0.43784(10) 0.53398(12) 0.18387(9) 0.0392(4) Uani 1 1 d . . . . .
H19 H 0.3907 0.5822 0.1739 0.047 Uiso 1 1 calc R U . . .
C20 C 0.48886(10) 0.49837(12) 0.12941(9) 0.0409(4) Uani 1 1 d . . . . .
H20 H 0.4757 0.5166 0.0812 0.049 Uiso 1 1 calc R U . A 1
C21 C 0.52467(9) 0.38478(11) 0.34322(8) 0.0307(3) Uani 1 1 d . . . . .
C22 C 0.46772(9) 0.42577(12) 0.39761(8) 0.0350(3) Uani 1 1 d . . . . .
C23 C 0.40395(10) 0.50508(12) 0.38022(9) 0.0404(4) Uani 1 1 d . . . . .
H23 H 0.3681 0.5353 0.4169 0.048 Uiso 1 1 calc R U . . .
C24 C 0.39412(10) 0.53774(12) 0.31151(9) 0.0411(4) Uani 1 1 d . . . . .
H24 H 0.3474 0.5858 0.3000 0.049 Uiso 1 1 calc R U . . .
C25 C 0.57624(9) 0.29466(11) 0.35988(8) 0.0314(3) Uani 1 1 d . . . . .
H25 H 0.6095 0.2611 0.3229 0.038 Uiso 1 1 calc R U . . .
C26 C 0.57963(9) 0.25431(12) 0.42796(8) 0.0344(3) Uani 1 1 d . . . . .
H26 H 0.6156 0.1943 0.4378 0.041 Uiso 1 1 calc R U . . .
C27 C 0.53010(10) 0.30156(12) 0.48291(8) 0.0380(4) Uani 1 1 d . . . . .
H27 H 0.5355 0.2768 0.5307 0.046 Uiso 1 1 calc R U . . .
C28 C 0.47369(10) 0.38381(12) 0.46748(8) 0.0390(4) Uani 1 1 d . . . . .
H28 H 0.4379 0.4132 0.5046 0.047 Uiso 1 1 calc R U . . .

loop_
_atom_site_aniso_label
_atom_site_aniso_U_11
_atom_site_aniso_U_22
_atom_site_aniso_U_33
_atom_site_aniso_U_23
_atom_site_aniso_U_13
_atom_site_aniso_U_12
N1 0.0565(8) 0.0420(7) 0.0311(7) 0.0009(6) -0.0021(6) -0.0066(6)
N2A 0.0473(8) 0.0374(7) 0.0303(7) -0.0015(6) 0.0046(6) -0.0070(6)
C2A 0.0433(8) 0.0337(7) 0.0342(8) 0.0020(6) -0.0068(6) -0.0074(6)
N2B 0.0433(8) 0.0337(7) 0.0342(8) 0.0020(6) -0.0068(6) -0.0074(6)
C2B 0.0473(8) 0.0374(7) 0.0303(7) -0.0015(6) 0.0046(6) -0.0070(6)
C3 0.0353(7) 0.0274(7) 0.0305(8) 0.0010(6) -0.0020(6) -0.0054(6)
C4 0.0371(7) 0.0300(7) 0.0296(7) -0.0009(6) 0.0036(6) -0.0056(6)
C5 0.0327(7) 0.0286(7) 0.0333(8) 0.0007(6) 0.0051(6) -0.0041(6)
C6 0.0355(8) 0.0313(7) 0.0403(8) -0.0021(6) 0.0087(6) -0.0035(6)
C7 0.0438(9) 0.0411(9) 0.0422(9) -0.0096(7) 0.0128(7) -0.0026(7)
C8 0.0511(9) 0.0459(9) 0.0339(8) -0.0077(7) 0.0132(7) -0.0052(8)
C9 0.0284(7) 0.0302(7) 0.0315(7) 0.0010(6) 0.0043(6) -0.0038(6)
C10 0.0292(7) 0.0336(8) 0.0369(8) 0.0056(6) 0.0033(6) -0.0033(6)
C11 0.0345(8) 0.0343(8) 0.0468(9) 0.0056(7) 0.0014(6) 0.0021(6)
C12 0.0365(8) 0.0318(8) 0.0511(10) -0.0019(7) 0.0101(7) 0.0026(6)
C13 0.0258(7) 0.0343(7) 0.0336(8) -0.0006(6) 0.0012(6) -0.0022(6)
C14 0.0313(8) 0.0392(8) 0.0364(8) -0.0046(7) 0.0035(6) -0.0022(6)
C15 0.0363(8) 0.0517(9) 0.0308(8) -0.0015(7) 0.0017(6) -0.0051(7)
C16 0.0326(7) 0.0468(9) 0.0339(8) 0.0079(7) -0.0007(6) -0.0010(7)
C17 0.0325(7) 0.0264(7) 0.0354(8) -0.0011(6) -0.0037(6) -0.0054(6)
C18 0.0324(7) 0.0293(7) 0.0443(9) 0.0018(7) -0.0054(6) -0.0058(6)
C19 0.0351(8) 0.0319(8) 0.0506(10) 0.0062(7) -0.0121(7) -0.0066(6)
C20 0.0441(9) 0.0362(8) 0.0424(9) 0.0076(7) -0.0140(7) -0.0074(7)
C21 0.0290(7) 0.0298(7) 0.0333(8) -0.0021(6) 0.0002(6) -0.0055(6)
C22 0.0302(7) 0.0352(8) 0.0396(9) -0.0028(7) 0.0012(6) -0.0046(6)
C23 0.0329(8) 0.0401(8) 0.0482(9) -0.0061(7) 0.0038(7) 0.0017(7)
C24 0.0315(8) 0.0359(8) 0.0559(10) -0.0004(7) -0.0046(7) 0.0019(6)
C25 0.0302(7) 0.0310(7) 0.0329(8) -0.0011(6) 0.0022(6) -0.0039(6)
C26 0.0321(7) 0.0345(7) 0.0365(8) 0.0015(6) 0.0004(6) -0.0031(6)
C27 0.0384(8) 0.0436(9) 0.0318(8) 0.0017(7) 0.0025(6) -0.0063(7)
C28 0.0364(8) 0.0453(9) 0.0352(8) -0.0052(7) 0.0078(6) -0.0039(7)

loop_
_atom_type_symbol
_atom_type_description
_atom_type_scat_dispersion_real
_atom_type_scat_dispersion_imag
_atom_type_scat_source
C C 0.0033 0.0016 'International Tables Vol C Tables 4.2.6.8 and 6.1.1.4'
H H 0.0000 0.0000 'International Tables Vol C Tables 4.2.6.8 and 6.1.1.4'
N N 0.0061 0.0033 'International Tables Vol C Tables 4.2.6.8 and 6.1.1.4'

loop_
_geom_angle_atom_site_label_1
_geom_angle_atom_site_label_2
_geom_angle_atom_site_label_3
_geom_angle
N2A N1 C2A 103.33(12)
N1 N2A C8 122.96(13)
N1 N2A C4 113.38(13)
C8 N2A C4 123.49(14)
N1 C2A C20 122.44(14)
N1 C2A C3 113.56(12)
C20 C2A C3 123.94(14)
C2A C3 C4 104.28(12)
C2A C3 C17 116.98(13)
C4 C3 C17 138.59(13)
N2A C4 C3 104.75(12)
N2A C4 C5 116.71(13)
C3 C4 C5 138.42(13)
C6 C5 C4 117.51(13)
C6 C5 C9 118.08(13)
C4 C5 C9 124.32(12)
C5 C6 C12 119.50(14)
C5 C6 C7 120.07(14)
C12 C6 C7 120.39(13)
C8 C7 C6 121.34(14)
C8 C7 H7 119.3
C6 C7 H7 119.3
C7 C8 N2A 118.29(14)
C7 C8 H8 120.9
N2A C8 H8 120.9
C13 C9 C10 118.05(13)
C13 C9 C5 122.44(12)
C10 C9 C5 119.34(13)
C16 C10 C9 118.90(13)
C16 C10 C11 121.84(13)
C9 C10 C11 119.09(13)
C12 C11 C10 120.59(14)
C12 C11 H11 119.7
C10 C11 H11 119.7
C11 C12 C6 121.52(14)
C11 C12 H12 119.2
C6 C12 H12 119.2
C14 C13 C9 121.11(13)
C14 C13 H13 119.4
C9 C13 H13 119.4
C13 C14 C15 120.48(14)
C13 C14 H14 119.8
C15 C14 H14 119.8
C16 C15 C14 119.72(14)
C16 C15 H15 120.1
C14 C15 H15 120.1
C15 C16 C10 121.19(14)
C15 C16 H16 119.4
C10 C16 H16 119.4
C18 C17 C21 118.06(13)
C18 C17 C3 117.18(13)
C21 C17 C3 124.68(13)
C17 C18 C24 119.88(14)
C17 C18 C19 120.29(14)
C24 C18 C19 119.81(14)
C20 C19 C18 121.97(14)
C20 C19 H19 119.0
C18 C19 H19 119.0
C19 C20 C2A 117.76(14)
C19 C20 H20 121.1
C2A C20 H20 121.1
C25 C21 C22 117.64(13)
C25 C21 C17 122.84(13)
C22 C21 C17 119.39(13)
C28 C22 C21 118.94(14)
C28 C22 C23 121.35(14)
C21 C22 C23 119.67(14)
C24 C23 C22 120.30(14)
C24 C23 H23 119.8
C22 C23 H23 119.8
C23 C24 C18 121.34(14)
C23 C24 H24 119.3
C18 C24 H24 119.3
C26 C25 C21 121.77(13)
C26 C25 H25 119.1
C21 C25 H25 119.1
C25 C26 C27 120.00(14)
C25 C26 H26 120.0
C27 C26 H26 120.0
C28 C27 C26 119.73(14)
C28 C27 H27 120.1
C26 C27 H27 120.1
C27 C28 C22 121.34(14)
C27 C28 H28 119.3
C22 C28 H28 119.3

loop_
_geom_bond_atom_site_label_1
_geom_bond_atom_site_label_2
_geom_bond_distance
N1 N2A 1.3580(19)
N1 C2A 1.3651(19)
N2A C8 1.391(2)
N2A C4 1.4076(18)
C2A C20 1.388(2)
C2A C3 1.4057(19)
C3 C4 1.422(2)
C3 C17 1.447(2)
C4 C5 1.441(2)
C5 C6 1.411(2)
C5 C9 1.4448(19)
C6 C12 1.425(2)
C6 C7 1.435(2)
C7 C8 1.348(2)
C7 H7 0.9500
C8 H8 0.9500
C9 C13 1.4190(19)
C9 C10 1.419(2)
C10 C16 1.414(2)
C10 C11 1.428(2)
C11 C12 1.350(2)
C11 H11 0.9500
C12 H12 0.9500
C13 C14 1.369(2)
C13 H13 0.9500
C14 C15 1.401(2)
C14 H14 0.9500
C15 C16 1.370(2)
C15 H15 0.9500
C16 H16 0.9500
C17 C18 1.412(2)
C17 C21 1.442(2)
C18 C24 1.427(2)
C18 C19 1.428(2)
C19 C20 1.347(2)
C19 H19 0.9500
C20 H20 0.9500
C21 C25 1.4127(19)
C21 C22 1.422(2)
C22 C28 1.412(2)
C22 C23 1.422(2)
C23 C24 1.356(2)
C23 H23 0.9500
C24 H24 0.9500
C25 C26 1.371(2)
C25 H25 0.9500
C26 C27 1.399(2)
C26 H26 0.9500
C27 C28 1.371(2)
C27 H27 0.9500
C28 H28 0.9500
